data_7001600
loop_
_publ_author_name
'Ciclosi, Marco'
'Lloret, Julio'
'Estevan, Francisco'
'Sana\'u, Mercedes'
'P\'erez-Prieto, Julia'

_publ_section_title
;
 Intramolecular apical Metal--H--Csp3 interaction in molybdenum and
 silver complexes
;
_journal_issue 26
_journal_name_full 'Dalton Transactions'
_journal_page_first 5077
_journal_page_last 5082
_journal_paper_doi 10.1039/b823267a
_journal_year 2009
_chemical_formula_moiety 'C67 H52 Mo N3 O3 P3, 3(C H Cl3),2(H2 O)'
_chemical_formula_sum 'C70 H59 Cl9 Mo N3 O5 P3'
_chemical_formula_weight 1530.07
_chemical_name_systematic
;
?
;
_space_group_IT_number 14
_symmetry_cell_setting monoclinic
_symmetry_space_group_name_Hall '-P 2ybc'
_symmetry_space_group_name_H-M 'P 1 21/c 1'
_atom_sites_solution_hydrogens geom
_atom_sites_solution_primary direct
_atom_sites_solution_secondary difmap
_audit_creation_method SHELXL-97
_cell_angle_alpha 90.00
_cell_angle_beta 111.8130(11)
_cell_angle_gamma 90.00
_cell_formula_units_Z 4
_cell_length_a 21.4920(5)
_cell_length_b 13.8590(4)
_cell_length_c 25.6340(10)
_cell_measurement_reflns_used 14486
_cell_measurement_temperature 298(2)
_cell_measurement_theta_max 27.485
_cell_measurement_theta_min 0.998
_cell_volume 7088.6(4)
_computing_cell_refinement 'Denzo & Scalepack (Otwinowski & Minor 1997)'
_computing_data_collection 'Collect(Nonius BV, 1997-2000)'
_computing_data_reduction 'Denzo & Scalepack (Otwinowski & Minor 1997)'
_computing_molecular_graphics SHELXTL
_computing_publication_material SHELXTL
_computing_structure_refinement 'SHELXL-97 (Sheldrick, 1997)'
_computing_structure_solution 'SHELXS-97 (Sheldrick, 1990)'
_diffrn_ambient_temperature 298(2)
_diffrn_measured_fraction_theta_full 0.998
_diffrn_measured_fraction_theta_max 0.998
_diffrn_radiation_monochromator graphite
_diffrn_radiation_source 'fine-focus sealed tube'
_diffrn_radiation_type MoK\a
_diffrn_radiation_wavelength 0.71073
_diffrn_reflns_av_R_equivalents 0.0485
_diffrn_reflns_av_sigmaI/netI 0.0641
_diffrn_reflns_limit_h_max 25
_diffrn_reflns_limit_h_min -25
_diffrn_reflns_limit_k_max 16
_diffrn_reflns_limit_k_min -15
_diffrn_reflns_limit_l_max 30
_diffrn_reflns_limit_l_min -30
_diffrn_reflns_number 22437
_diffrn_reflns_theta_full 24.71
_diffrn_reflns_theta_max 24.71
_diffrn_reflns_theta_min 1.63
_exptl_absorpt_coefficient_mu 0.643
_exptl_absorpt_correction_T_max 0.885
_exptl_absorpt_correction_T_min 0.857
_exptl_absorpt_correction_type multi-scan
_exptl_crystal_colour green
_exptl_crystal_density_diffrn 1.430
_exptl_crystal_density_method 'not measured'
_exptl_crystal_description prismatic
_exptl_crystal_F_000 3104
_exptl_crystal_size_max 0.28
_exptl_crystal_size_mid 0.26
_exptl_crystal_size_min 0.22
_refine_diff_density_max 1.687
_refine_diff_density_min -0.936
_refine_diff_density_rms 0.166
_refine_ls_extinction_method none
_refine_ls_goodness_of_fit_ref 1.059
_refine_ls_hydrogen_treatment mixed
_refine_ls_matrix_type full
_refine_ls_number_parameters 827
_refine_ls_number_reflns 12063
_refine_ls_number_restraints 0
_refine_ls_restrained_S_all 1.059
_refine_ls_R_factor_all 0.1157
_refine_ls_R_factor_gt 0.0777
_refine_ls_shift/su_max 0.000
_refine_ls_shift/su_mean 0.000
_refine_ls_structure_factor_coef Fsqd
_refine_ls_weighting_details 'calc w=1/[\s^2^(Fo^2^)+(0.1502P)^2^+14.8778P] where P=(Fo^2^+2Fc^2^)/3'
_refine_ls_weighting_scheme calc
_refine_ls_wR_factor_gt 0.2175
_refine_ls_wR_factor_ref 0.2565
_reflns_number_gt 8354
_reflns_number_total 12063
_reflns_threshold_expression >2sigma(I)
_cod_data_source_file b823267a.txt
_cod_data_source_block shelxl
_cod_depositor_comments
;
The following automatic conversions were performed:
'_symmetry_cell_setting' value 'Monoclinic' changed to 'monoclinic'
according to '/home/saulius/struct/CIF-dictionaries/cif_core.dic'
dictionary named 'cif_core.dic' version 2.4.1 from 2010-06-29.

Automatic conversion script
Id: cif_fix_enum 1527 2010-12-29 10:47:43Z saulius 

The following automatic conversions were performed:

'_exptl_absorpt_correction_type' tag value 'multi-scans' was replaced
with 'multi-scan' value.

Automatic conversion script
Id: cif_fix_values 1646 2011-03-28 12:23:43Z adriana 
;
_cod_original_sg_symbol_H-M P2(1)/c
_cod_database_code 7001600

loop_
_symmetry_equiv_pos_as_xyz
'x, y, z'
'-x, y+1/2, -z+1/2'
'-x, -y, -z'
'x, -y-1/2, z-1/2'

loop_
_atom_site_label
_atom_site_type_symbol
_atom_site_fract_x
_atom_site_fract_y
_atom_site_fract_z
_atom_site_U_iso_or_equiv
_atom_site_adp_type
_atom_site_occupancy
_atom_site_symmetry_multiplicity
_atom_site_calc_flag
_atom_site_refinement_flags
_atom_site_disorder_assembly
_atom_site_disorder_group
Mo1 Mo 0.11662(2) 0.58774(3) 0.17367(2) 0.03299(19) Uani 1 1 d . . .
P1 P 0.19332(8) 0.48994(11) 0.13481(6) 0.0339(4) Uani 1 1 d . . .
N1 N 0.2787(2) 0.4752(3) 0.1727(2) 0.0368(11) Uani 1 1 d . . .
O1 O 0.0155(3) 0.6364(5) 0.0529(2) 0.0748(16) Uani 1 1 d . . .
C1 C 0.2880(3) 0.6157(4) 0.2353(3) 0.0327(13) Uani 1 1 d . . .
H1 H 0.243(3) 0.609(3) 0.219(2) 0.013(12) Uiso 1 1 d . . .
C01 C 0.0562(4) 0.6192(5) 0.0961(3) 0.0491(16) Uani 1 1 d . . .
Cl1 Cl 0.5465(3) 0.5062(4) 0.2060(3) 0.195(2) Uani 1 1 d . . .
N2 N 0.2541(3) 0.5947(4) 0.3182(2) 0.0381(12) Uani 1 1 d . . .
O2 O 0.0229(3) 0.4090(4) 0.1501(3) 0.0724(16) Uani 1 1 d . . .
C2 C 0.0438(4) 0.6424(5) 0.1940(3) 0.0493(16) Uani 1 1 d . . .
P2 P 0.17691(8) 0.54533(11) 0.27929(7) 0.0352(4) Uani 1 1 d . . .
Cl2 Cl 0.9201(3) 0.8260(4) 0.07726(19) 0.1709(19) Uani 1 1 d . . .
N3 N 0.2538(3) 0.7761(3) 0.1924(2) 0.0389(12) Uani 1 1 d . . .
C3 C 0.0618(3) 0.4715(5) 0.1611(3) 0.0473(16) Uani 1 1 d . . .
O3 O -0.0045(3) 0.6656(5) 0.2006(3) 0.0764(17) Uani 1 1 d . . .
P3 P 0.16875(8) 0.75891(11) 0.17878(7) 0.0367(4) Uani 1 1 d . . .
Cl3 Cl 0.5617(3) 0.6829(5) 0.1501(3) 0.222(3) Uani 1 1 d . . .
Cl4 Cl 0.6689(4) 0.5634(8) 0.2030(6) 0.386(8) Uani 1 1 d . . .
C4 C 0.6075(10) 0.6217(16) 0.2152(9) 0.201(10) Uani 1 1 d . . .
H4 H 0.6196 0.6590 0.2500 0.242 Uiso 1 1 calc R . .
Cl5 Cl 0.8243(4) 0.6759(3) 0.0471(2) 0.208(3) Uani 1 1 d . . .
C5 C 0.8389(12) 0.7981(13) 0.0629(6) 0.189(10) Uani 1 1 d . . .
H5 H 0.8284 0.8124 0.0962 0.226 Uiso 1 1 calc R . .
Cl6 Cl 0.7875(3) 0.8704(5) 0.0068(2) 0.217(3) Uani 1 1 d . . .
C6 C 0.370(3) 0.397(2) 0.0043(19) 0.37(3) Uani 1 1 d . . .
H6 H 0.3308 0.3762 0.0122 0.446 Uiso 1 1 calc R . .
Cl7 Cl 0.3598(7) 0.4635(13) -0.0485(5) 0.446(10) Uani 1 1 d . . .
Cl8 Cl 0.4356(8) 0.3139(13) 0.0145(6) 0.499(12) Uani 1 1 d . . .
Cl9 Cl 0.4346(6) 0.4931(15) 0.0561(7) 0.523(15) Uani 1 1 d . . .
O10 O 0.4756(8) 0.0393(16) 0.0481(5) 0.247(9) Uani 1 1 d . . .
C11 C 0.1942(3) 0.5285(4) 0.0666(3) 0.0417(15) Uani 1 1 d . . .
C12 C 0.2533(4) 0.5603(5) 0.0620(3) 0.0561(18) Uani 1 1 d . . .
H12 H 0.2933 0.5559 0.0929 0.067 Uiso 1 1 calc R . .
C13 C 0.2534(5) 0.5985(6) 0.0122(4) 0.075(3) Uani 1 1 d . . .
H13 H 0.2932 0.6206 0.0099 0.090 Uiso 1 1 calc R . .
C14 C 0.1952(6) 0.6036(7) -0.0336(4) 0.089(3) Uani 1 1 d . . .
H14 H 0.1954 0.6285 -0.0673 0.106 Uiso 1 1 calc R . .
C15 C 0.1363(5) 0.5723(6) -0.0303(3) 0.070(2) Uani 1 1 d . . .
H15 H 0.0968 0.5757 -0.0617 0.084 Uiso 1 1 calc R . .
C16 C 0.1354(4) 0.5358(5) 0.0196(3) 0.0524(17) Uani 1 1 d . . .
H16 H 0.0951 0.5161 0.0217 0.063 Uiso 1 1 calc R . .
O20 O 0.4580(11) 0.427(2) 0.4567(9) 0.378(16) Uani 1 1 d . . .
C21 C 0.1671(3) 0.3635(4) 0.1264(3) 0.0415(15) Uani 1 1 d . . .
C22 C 0.1923(4) 0.3026(5) 0.1727(3) 0.0525(17) Uani 1 1 d . . .
H22 H 0.2228 0.3260 0.2065 0.063 Uiso 1 1 calc R . .
C23 C 0.1720(5) 0.2073(5) 0.1686(4) 0.068(2) Uani 1 1 d . . .
H23 H 0.1892 0.1669 0.1996 0.082 Uiso 1 1 calc R . .
C24 C 0.1267(5) 0.1715(6) 0.1189(4) 0.072(2) Uani 1 1 d . . .
H24 H 0.1141 0.1070 0.1164 0.086 Uiso 1 1 calc R . .
C25 C 0.1005(5) 0.2296(6) 0.0741(4) 0.078(3) Uani 1 1 d . . .
H25 H 0.0691 0.2052 0.0409 0.093 Uiso 1 1 calc R . .
C26 C 0.1201(4) 0.3271(5) 0.0767(3) 0.0581(19) Uani 1 1 d . . .
H26 H 0.1018 0.3669 0.0455 0.070 Uiso 1 1 calc R . .
C31 C 0.3157(3) 0.5212(4) 0.2247(2) 0.0344(13) Uani 1 1 d . . .
C32 C 0.3187(3) 0.3995(4) 0.1664(3) 0.0435(15) Uani 1 1 d . . .
C33 C 0.3076(4) 0.3353(5) 0.1217(3) 0.0531(17) Uani 1 1 d . . .
H33 H 0.2686 0.3376 0.0897 0.064 Uiso 1 1 calc R . .
C34 C 0.3568(4) 0.2692(6) 0.1271(4) 0.066(2) Uani 1 1 d . . .
H34 H 0.3507 0.2253 0.0982 0.080 Uiso 1 1 calc R . .
C35 C 0.4145(4) 0.2653(6) 0.1733(4) 0.074(3) Uani 1 1 d . . .
H35 H 0.4464 0.2188 0.1750 0.089 Uiso 1 1 calc R . .
C36 C 0.4272(4) 0.3287(6) 0.2179(4) 0.065(2) Uani 1 1 d . . .
H36 H 0.4672 0.3269 0.2488 0.079 Uiso 1 1 calc R . .
C37 C 0.3765(4) 0.3959(5) 0.2142(3) 0.0496(17) Uani 1 1 d . . .
C38 C 0.3736(3) 0.4733(5) 0.2508(3) 0.0454(16) Uani 1 1 d . . .
C39 C 0.4291(4) 0.4961(7) 0.3057(4) 0.076(3) Uani 1 1 d . . .
H39A H 0.4179 0.5532 0.3215 0.114 Uiso 1 1 calc R . .
H39B H 0.4700 0.5065 0.2995 0.114 Uiso 1 1 calc R . .
H39C H 0.4348 0.4431 0.3312 0.114 Uiso 1 1 calc R . .
C41 C 0.1916(3) 0.4187(4) 0.2997(3) 0.0400(14) Uani 1 1 d . . .
C42 C 0.1396(4) 0.3506(5) 0.2799(3) 0.0517(17) Uani 1 1 d . . .
H42 H 0.0967 0.3707 0.2573 0.062 Uiso 1 1 calc R . .
C43 C 0.1511(5) 0.2548(5) 0.2935(4) 0.067(2) Uani 1 1 d . . .
H43 H 0.1158 0.2111 0.2810 0.080 Uiso 1 1 calc R . .
C44 C 0.2136(5) 0.2232(6) 0.3251(5) 0.080(3) Uani 1 1 d . . .
H44 H 0.2210 0.1579 0.3334 0.096 Uiso 1 1 calc R . .
C45 C 0.2666(5) 0.2882(6) 0.3450(4) 0.081(3) Uani 1 1 d . . .
H45 H 0.3093 0.2668 0.3670 0.098 Uiso 1 1 calc R . .
C46 C 0.2550(4) 0.3854(5) 0.3316(3) 0.0552(18) Uani 1 1 d . . .
H46 H 0.2905 0.4287 0.3442 0.066 Uiso 1 1 calc R . .
C51 C 0.1242(3) 0.5909(4) 0.3163(3) 0.0383(14) Uani 1 1 d . . .
C52 C 0.0790(4) 0.5350(5) 0.3296(3) 0.0535(18) Uani 1 1 d . . .
H52 H 0.0784 0.4686 0.3242 0.064 Uiso 1 1 calc R . .
C53 C 0.0352(4) 0.5759(6) 0.3506(3) 0.062(2) Uani 1 1 d . . .
H53 H 0.0056 0.5367 0.3597 0.075 Uiso 1 1 calc R . .
C54 C 0.0342(4) 0.6730(6) 0.3583(3) 0.061(2) Uani 1 1 d . . .
H54 H 0.0030 0.7004 0.3711 0.073 Uiso 1 1 calc R . .
C55 C 0.0797(4) 0.7294(5) 0.3472(3) 0.0555(18) Uani 1 1 d . . .
H55 H 0.0804 0.7954 0.3537 0.067 Uiso 1 1 calc R . .
C56 C 0.1250(4) 0.6903(5) 0.3262(3) 0.0466(16) Uani 1 1 d . . .
H56 H 0.1557 0.7298 0.3188 0.056 Uiso 1 1 calc R . .
C61 C 0.2983(3) 0.6387(4) 0.2957(2) 0.0355(13) Uani 1 1 d . . .
C62 C 0.2785(3) 0.6187(5) 0.3758(3) 0.0435(15) Uani 1 1 d . . .
C63 C 0.2575(4) 0.5878(6) 0.4183(3) 0.060(2) Uani 1 1 d . . .
H63 H 0.2222 0.5446 0.4114 0.072 Uiso 1 1 calc R . .
C64 C 0.2922(5) 0.6250(7) 0.4717(3) 0.073(2) Uani 1 1 d . . .
H64 H 0.2785 0.6072 0.5007 0.087 Uiso 1 1 calc R . .
C65 C 0.3449(5) 0.6858(7) 0.4835(3) 0.073(2) Uani 1 1 d . . .
H65 H 0.3670 0.7078 0.5201 0.088 Uiso 1 1 calc R . .
C66 C 0.3659(4) 0.7150(6) 0.4411(3) 0.067(2) Uani 1 1 d . . .
H66 H 0.4017 0.7575 0.4490 0.081 Uiso 1 1 calc R . .
C67 C 0.3332(3) 0.6806(5) 0.3863(3) 0.0491(16) Uani 1 1 d . . .
C68 C 0.3456(3) 0.6924(5) 0.3359(3) 0.0451(15) Uani 1 1 d . . .
C69 C 0.4017(4) 0.7516(7) 0.3306(4) 0.072(2) Uani 1 1 d . . .
H69A H 0.4436 0.7308 0.3582 0.109 Uiso 1 1 calc R . .
H69B H 0.3946 0.8184 0.3364 0.109 Uiso 1 1 calc R . .
H69C H 0.4025 0.7432 0.2937 0.109 Uiso 1 1 calc R . .
C71 C 0.1565(3) 0.8448(4) 0.2287(3) 0.0430(15) Uani 1 1 d . . .
C72 C 0.0924(4) 0.8693(5) 0.2260(3) 0.0515(17) Uani 1 1 d . . .
H72 H 0.0552 0.8435 0.1976 0.062 Uiso 1 1 calc R . .
C73 C 0.0829(5) 0.9304(5) 0.2644(4) 0.062(2) Uani 1 1 d . . .
H73 H 0.0397 0.9473 0.2612 0.074 Uiso 1 1 calc R . .
C74 C 0.1367(5) 0.9664(6) 0.3073(4) 0.068(2) Uani 1 1 d . . .
H74 H 0.1302 1.0079 0.3334 0.082 Uiso 1 1 calc R . .
C75 C 0.2005(5) 0.9420(6) 0.3123(4) 0.073(2) Uani 1 1 d . . .
H75 H 0.2371 0.9660 0.3421 0.088 Uiso 1 1 calc R . .
C76 C 0.2104(4) 0.8810(5) 0.2727(3) 0.0528(17) Uani 1 1 d . . .
H76 H 0.2537 0.8647 0.2760 0.063 Uiso 1 1 calc R . .
C81 C 0.1331(3) 0.8176(4) 0.1102(3) 0.0449(15) Uani 1 1 d . . .
C82 C 0.0911(5) 0.8953(6) 0.0993(3) 0.077(3) Uani 1 1 d . . .
H82 H 0.0777 0.9190 0.1274 0.093 Uiso 1 1 calc R . .
C83 C 0.0680(7) 0.9393(8) 0.0471(4) 0.116(5) Uani 1 1 d . . .
H83 H 0.0399 0.9927 0.0402 0.139 Uiso 1 1 calc R . .
C84 C 0.0877(7) 0.9023(7) 0.0051(4) 0.107(4) Uani 1 1 d . . .
H84 H 0.0721 0.9307 -0.0303 0.128 Uiso 1 1 calc R . .
C85 C 0.1294(5) 0.8250(6) 0.0155(4) 0.075(3) Uani 1 1 d . . .
H85 H 0.1420 0.8002 -0.0128 0.090 Uiso 1 1 calc R . .
C86 C 0.1529(4) 0.7838(5) 0.0678(3) 0.0528(18) Uani 1 1 d . . .
H86 H 0.1827 0.7323 0.0751 0.063 Uiso 1 1 calc R . .
C91 C 0.3007(3) 0.6989(4) 0.2035(3) 0.0355(13) Uani 1 1 d . . .
C92 C 0.2801(3) 0.8529(5) 0.1712(3) 0.0482(16) Uani 1 1 d . . .
C93 C 0.2569(4) 0.9474(5) 0.1574(4) 0.060(2) Uani 1 1 d . . .
H93 H 0.2184 0.9691 0.1622 0.073 Uiso 1 1 calc R . .
C94 C 0.2933(5) 1.0066(6) 0.1365(4) 0.081(3) Uani 1 1 d . . .
H94 H 0.2785 1.0693 0.1261 0.098 Uiso 1 1 calc R . .
C95 C 0.3520(5) 0.9755(7) 0.1306(4) 0.078(3) Uani 1 1 d . . .
H95 H 0.3758 1.0179 0.1169 0.094 Uiso 1 1 calc R . .
C96 C 0.3746(4) 0.8846(6) 0.1443(4) 0.063(2) Uani 1 1 d . . .
H96 H 0.4136 0.8646 0.1398 0.076 Uiso 1 1 calc R . .
C97 C 0.3394(3) 0.8205(5) 0.1654(3) 0.0476(16) Uani 1 1 d . . .
C98 C 0.3517(3) 0.7241(5) 0.1865(3) 0.0440(15) Uani 1 1 d . . .
C99 C 0.4123(4) 0.6656(6) 0.1894(4) 0.065(2) Uani 1 1 d . . .
H99A H 0.4513 0.6901 0.2189 0.098 Uiso 1 1 calc R . .
H99B H 0.4184 0.6703 0.1542 0.098 Uiso 1 1 calc R . .
H99C H 0.4056 0.5993 0.1968 0.098 Uiso 1 1 calc R . .

loop_
_atom_site_aniso_label
_atom_site_aniso_U_11
_atom_site_aniso_U_22
_atom_site_aniso_U_33
_atom_site_aniso_U_23
_atom_site_aniso_U_13
_atom_site_aniso_U_12
Mo1 0.0287(3) 0.0334(3) 0.0364(3) -0.0009(2) 0.0115(2) 0.0005(2)
P1 0.0329(8) 0.0335(8) 0.0346(8) -0.0016(6) 0.0117(7) 0.0017(6)
N1 0.030(3) 0.039(3) 0.041(3) -0.004(2) 0.013(2) 0.004(2)
O1 0.054(3) 0.105(5) 0.043(3) 0.007(3) -0.007(3) 0.016(3)
C1 0.024(3) 0.034(3) 0.040(3) 0.002(2) 0.011(3) 0.001(2)
C01 0.051(4) 0.048(4) 0.053(4) -0.006(3) 0.025(4) 0.001(3)
Cl1 0.181(5) 0.159(4) 0.282(7) 0.060(4) 0.130(5) 0.038(3)
N2 0.039(3) 0.043(3) 0.031(3) 0.002(2) 0.011(2) 0.000(2)
O2 0.060(3) 0.066(4) 0.087(4) -0.008(3) 0.022(3) -0.026(3)
C2 0.044(4) 0.056(4) 0.045(4) -0.004(3) 0.013(3) 0.003(3)
P2 0.0355(9) 0.0332(8) 0.0387(9) 0.0000(6) 0.0159(7) -0.0018(6)
Cl2 0.179(4) 0.181(4) 0.131(3) -0.043(3) 0.034(3) 0.022(4)
N3 0.038(3) 0.032(3) 0.048(3) 0.007(2) 0.017(2) -0.002(2)
C3 0.045(4) 0.048(4) 0.049(4) 0.001(3) 0.018(3) -0.001(3)
O3 0.046(3) 0.102(5) 0.088(4) -0.007(3) 0.034(3) 0.017(3)
P3 0.0375(9) 0.0309(8) 0.0410(9) 0.0028(6) 0.0137(7) 0.0038(6)
Cl3 0.183(5) 0.214(6) 0.328(8) 0.078(6) 0.162(6) 0.043(4)
Cl4 0.241(8) 0.390(12) 0.63(2) 0.295(13) 0.284(12) 0.130(8)
C4 0.186(17) 0.27(2) 0.205(19) 0.154(18) 0.139(16) 0.113(17)
Cl5 0.391(9) 0.112(3) 0.169(4) -0.040(3) 0.161(5) -0.046(4)
C5 0.31(3) 0.193(17) 0.104(11) -0.075(11) 0.122(15) -0.127(18)
Cl6 0.256(7) 0.223(6) 0.149(4) 0.011(4) 0.048(4) 0.122(5)
C6 0.63(8) 0.27(3) 0.45(6) 0.19(4) 0.47(6) 0.18(4)
Cl7 0.455(19) 0.56(2) 0.292(13) -0.022(14) 0.109(13) 0.258(19)
Cl8 0.55(2) 0.66(3) 0.386(16) 0.205(16) 0.289(16) 0.39(2)
Cl9 0.237(11) 0.71(3) 0.58(3) -0.36(3) 0.106(13) -0.129(15)
O10 0.199(13) 0.43(3) 0.086(7) 0.033(11) 0.020(8) -0.108(16)
C11 0.046(4) 0.041(3) 0.040(4) 0.001(3) 0.018(3) 0.007(3)
C12 0.057(5) 0.058(4) 0.056(5) 0.004(3) 0.024(4) -0.002(4)
C13 0.088(7) 0.086(6) 0.068(6) 0.019(5) 0.048(5) 0.003(5)
C14 0.139(10) 0.087(7) 0.059(6) 0.027(5) 0.058(7) 0.030(6)
C15 0.081(6) 0.079(6) 0.041(4) 0.008(4) 0.011(4) 0.011(5)
C16 0.056(4) 0.055(4) 0.045(4) 0.001(3) 0.017(3) 0.008(3)
O20 0.27(2) 0.54(4) 0.26(2) 0.25(3) 0.024(16) 0.05(2)
C21 0.043(4) 0.040(3) 0.049(4) -0.005(3) 0.025(3) -0.004(3)
C22 0.060(5) 0.046(4) 0.055(4) -0.001(3) 0.026(4) 0.001(3)
C23 0.093(6) 0.037(4) 0.085(6) 0.008(4) 0.046(5) 0.001(4)
C24 0.095(7) 0.041(4) 0.091(7) -0.013(4) 0.048(6) -0.020(4)
C25 0.085(6) 0.063(5) 0.087(7) -0.030(5) 0.035(5) -0.037(5)
C26 0.061(5) 0.057(4) 0.053(4) -0.008(3) 0.018(4) -0.017(4)
C31 0.032(3) 0.033(3) 0.038(3) -0.001(2) 0.014(3) 0.000(2)
C32 0.035(3) 0.042(4) 0.053(4) 0.001(3) 0.017(3) 0.004(3)
C33 0.054(4) 0.050(4) 0.061(5) -0.013(3) 0.027(4) 0.003(3)
C34 0.068(5) 0.050(4) 0.093(6) -0.017(4) 0.043(5) 0.004(4)
C35 0.064(5) 0.058(5) 0.107(7) -0.004(5) 0.038(5) 0.026(4)
C36 0.047(4) 0.063(5) 0.085(6) 0.005(4) 0.023(4) 0.024(4)
C37 0.046(4) 0.044(4) 0.059(4) 0.008(3) 0.020(4) 0.013(3)
C38 0.037(4) 0.050(4) 0.046(4) 0.004(3) 0.011(3) 0.007(3)
C39 0.060(5) 0.087(6) 0.060(5) -0.008(4) -0.003(4) 0.022(4)
C41 0.045(4) 0.039(3) 0.042(4) 0.000(3) 0.022(3) 0.002(3)
C42 0.060(4) 0.041(4) 0.060(4) 0.000(3) 0.030(4) -0.003(3)
C43 0.089(6) 0.038(4) 0.093(6) -0.004(4) 0.057(5) -0.015(4)
C44 0.096(7) 0.041(4) 0.119(8) 0.011(5) 0.059(7) 0.009(5)
C45 0.080(6) 0.063(5) 0.101(7) 0.022(5) 0.034(6) 0.017(5)
C46 0.052(4) 0.044(4) 0.070(5) 0.005(3) 0.022(4) 0.003(3)
C51 0.039(3) 0.041(3) 0.038(3) 0.000(3) 0.018(3) 0.000(3)
C52 0.064(5) 0.052(4) 0.056(4) -0.007(3) 0.035(4) -0.007(4)
C53 0.068(5) 0.068(5) 0.071(5) -0.012(4) 0.048(4) -0.019(4)
C54 0.058(5) 0.076(5) 0.062(5) -0.012(4) 0.039(4) 0.001(4)
C55 0.068(5) 0.053(4) 0.053(4) 0.000(3) 0.031(4) 0.010(4)
C56 0.053(4) 0.044(4) 0.050(4) 0.004(3) 0.027(3) 0.004(3)
C61 0.031(3) 0.036(3) 0.037(3) 0.001(3) 0.010(3) 0.002(2)
C62 0.042(4) 0.049(4) 0.034(3) -0.004(3) 0.009(3) 0.002(3)
C63 0.055(5) 0.083(6) 0.039(4) 0.000(4) 0.014(3) -0.006(4)
C64 0.077(6) 0.103(7) 0.041(4) -0.003(4) 0.024(4) 0.005(5)
C65 0.077(6) 0.096(7) 0.039(4) -0.015(4) 0.011(4) 0.012(5)
C66 0.059(5) 0.074(5) 0.057(5) -0.020(4) 0.007(4) -0.007(4)
C67 0.047(4) 0.052(4) 0.043(4) -0.007(3) 0.012(3) 0.000(3)
C68 0.036(3) 0.045(4) 0.052(4) -0.003(3) 0.013(3) -0.006(3)
C69 0.061(5) 0.087(6) 0.067(5) -0.015(4) 0.021(4) -0.036(5)
C71 0.047(4) 0.034(3) 0.047(4) 0.006(3) 0.016(3) 0.003(3)
C72 0.052(4) 0.047(4) 0.055(4) 0.003(3) 0.020(4) 0.011(3)
C73 0.074(6) 0.056(4) 0.068(5) 0.004(4) 0.042(5) 0.019(4)
C74 0.094(7) 0.057(5) 0.065(5) -0.004(4) 0.042(5) 0.014(5)
C75 0.102(7) 0.058(5) 0.060(5) -0.016(4) 0.032(5) -0.016(5)
C76 0.060(5) 0.042(4) 0.056(4) -0.006(3) 0.021(4) -0.001(3)
C81 0.051(4) 0.034(3) 0.047(4) 0.002(3) 0.015(3) 0.004(3)
C82 0.098(7) 0.075(6) 0.046(5) 0.004(4) 0.012(4) 0.042(5)
C83 0.161(12) 0.108(8) 0.052(6) 0.017(5) 0.010(6) 0.079(8)
C84 0.170(12) 0.087(7) 0.044(5) 0.016(5) 0.017(6) 0.045(7)
C85 0.110(7) 0.065(5) 0.056(5) 0.001(4) 0.037(5) 0.008(5)
C86 0.074(5) 0.042(4) 0.044(4) 0.008(3) 0.024(4) 0.013(3)
C91 0.027(3) 0.036(3) 0.043(3) 0.000(3) 0.012(3) -0.003(2)
C92 0.046(4) 0.041(4) 0.056(4) 0.006(3) 0.017(3) -0.007(3)
C93 0.064(5) 0.039(4) 0.080(5) 0.015(4) 0.028(4) 0.003(3)
C94 0.088(7) 0.054(5) 0.100(7) 0.029(5) 0.032(6) -0.007(5)
C95 0.093(7) 0.070(6) 0.079(6) 0.021(5) 0.042(5) -0.025(5)
C96 0.054(5) 0.067(5) 0.073(5) 0.008(4) 0.030(4) -0.018(4)
C97 0.050(4) 0.047(4) 0.047(4) 0.003(3) 0.020(3) -0.010(3)
C98 0.037(4) 0.048(4) 0.049(4) -0.004(3) 0.019(3) -0.008(3)
C99 0.042(4) 0.071(5) 0.092(6) 0.005(4) 0.036(4) 0.003(4)

loop_
_atom_type_symbol
_atom_type_description
_atom_type_scat_dispersion_real
_atom_type_scat_dispersion_imag
_atom_type_scat_source
C C 0.0033 0.0016 'International Tables Vol C Tables 4.2.6.8 and 6.1.1.4'
H H 0.0000 0.0000 'International Tables Vol C Tables 4.2.6.8 and 6.1.1.4'
O O 0.0106 0.0060 'International Tables Vol C Tables 4.2.6.8 and 6.1.1.4'
N N 0.0061 0.0033 'International Tables Vol C Tables 4.2.6.8 and 6.1.1.4'
Mo Mo -1.6832 0.6857 'International Tables Vol C Tables 4.2.6.8 and 6.1.1.4'
P P 0.1023 0.0942 'International Tables Vol C Tables 4.2.6.8 and 6.1.1.4'
Cl Cl 0.1484 0.1585 'International Tables Vol C Tables 4.2.6.8 and 6.1.1.4'

loop_
_geom_angle_atom_site_label_1
_geom_angle_atom_site_label_2
_geom_angle_atom_site_label_3
_geom_angle
_geom_angle_site_symmetry_1
_geom_angle_site_symmetry_3
_geom_angle_publ_flag
C3 Mo1 C2 82.6(3) . . ?
C3 Mo1 C01 83.4(3) . . ?
C2 Mo1 C01 83.8(3) . . ?
C3 Mo1 P2 91.3(2) . . ?
C2 Mo1 P2 87.1(2) . . ?
C01 Mo1 P2 170.0(2) . . ?
C3 Mo1 P1 86.3(2) . . ?
C2 Mo1 P1 167.9(2) . . ?
C01 Mo1 P1 90.2(2) . . ?
P2 Mo1 P1 98.02(5) . . ?
C3 Mo1 P3 169.1(2) . . ?
C2 Mo1 P3 90.3(2) . . ?
C01 Mo1 P3 87.6(2) . . ?
P2 Mo1 P3 96.60(5) . . ?
P1 Mo1 P3 99.89(5) . . ?
C3 Mo1 C1 130.2(2) . . ?
C2 Mo1 C1 130.7(2) . . ?
C01 Mo1 C1 128.8(2) . . ?
P2 Mo1 C1 60.88(10) . . ?
P1 Mo1 C1 60.86(10) . . ?
P3 Mo1 C1 60.57(10) . . ?
N1 P1 C21 99.7(3) . . ?
N1 P1 C11 100.6(3) . . ?
C21 P1 C11 106.1(3) . . ?
N1 P1 Mo1 122.29(18) . . ?
C21 P1 Mo1 109.5(2) . . ?
C11 P1 Mo1 116.5(2) . . ?
C32 N1 C31 106.8(5) . . ?
C32 N1 P1 126.0(4) . . ?
C31 N1 P1 125.2(4) . . ?
C91 C1 C31 114.1(5) . . ?
C91 C1 C61 114.1(5) . . ?
C31 C1 C61 116.8(5) . . ?
C91 C1 Mo1 102.5(4) . . ?
C31 C1 Mo1 104.3(3) . . ?
C61 C1 Mo1 102.6(3) . . ?
C91 C1 H1 101(3) . . ?
C31 C1 H1 105(3) . . ?
C61 C1 H1 103(3) . . ?
Mo1 C1 H1 1(3) . . ?
O1 C01 Mo1 172.7(6) . . ?
C62 N2 C61 106.3(5) . . ?
C62 N2 P2 126.9(4) . . ?
C61 N2 P2 125.4(4) . . ?
O3 C2 Mo1 170.7(6) . . ?
N2 P2 C41 100.9(3) . . ?
N2 P2 C51 102.1(3) . . ?
C41 P2 C51 104.9(3) . . ?
N2 P2 Mo1 120.81(18) . . ?
C41 P2 Mo1 118.9(2) . . ?
C51 P2 Mo1 107.2(2) . . ?
C92 N3 C91 106.9(5) . . ?
C92 N3 P3 124.6(4) . . ?
C91 N3 P3 123.2(4) . . ?
O2 C3 Mo1 172.1(6) . . ?
N3 P3 C81 99.5(3) . . ?
N3 P3 C71 100.5(3) . . ?
C81 P3 C71 105.3(3) . . ?
N3 P3 Mo1 122.21(17) . . ?
C81 P3 Mo1 109.8(2) . . ?
C71 P3 Mo1 117.0(2) . . ?
Cl4 C4 Cl3 104.6(10) . . ?
Cl4 C4 Cl1 96.8(12) . . ?
Cl3 C4 Cl1 99.1(12) . . ?
Cl4 C4 H4 117.6 . . ?
Cl3 C4 H4 117.6 . . ?
Cl1 C4 H4 117.6 . . ?
Cl2 C5 Cl5 110.8(14) . . ?
Cl2 C5 Cl6 109.4(9) . . ?
Cl5 C5 Cl6 111.0(10) . . ?
Cl2 C5 H5 108.5 . . ?
Cl5 C5 H5 108.5 . . ?
Cl6 C5 H5 108.5 . . ?
Cl7 C6 Cl8 111.0(15) . . ?
Cl7 C6 Cl9 91(2) . . ?
Cl8 C6 Cl9 91(3) . . ?
Cl7 C6 H6 119.1 . . ?
Cl8 C6 H6 119.1 . . ?
Cl9 C6 H6 119.1 . . ?
C16 C11 C12 118.0(6) . . ?
C16 C11 P1 121.3(5) . . ?
C12 C11 P1 120.4(5) . . ?
C13 C12 C11 121.0(8) . . ?
C13 C12 H12 119.5 . . ?
C11 C12 H12 119.5 . . ?
C14 C13 C12 119.9(9) . . ?
C14 C13 H13 120.0 . . ?
C12 C13 H13 120.0 . . ?
C13 C14 C15 120.2(8) . . ?
C13 C14 H14 119.9 . . ?
C15 C14 H14 119.9 . . ?
C14 C15 C16 120.3(8) . . ?
C14 C15 H15 119.8 . . ?
C16 C15 H15 119.8 . . ?
C15 C16 C11 120.6(8) . . ?
C15 C16 H16 119.7 . . ?
C11 C16 H16 119.7 . . ?
C26 C21 C22 118.7(6) . . ?
C26 C21 P1 122.8(5) . . ?
C22 C21 P1 118.4(5) . . ?
C23 C22 C21 120.2(7) . . ?
C23 C22 H22 119.9 . . ?
C21 C22 H22 119.9 . . ?
C24 C23 C22 120.7(8) . . ?
C24 C23 H23 119.7 . . ?
C22 C23 H23 119.7 . . ?
C25 C24 C23 120.2(7) . . ?
C25 C24 H24 119.9 . . ?
C23 C24 H24 119.9 . . ?
C24 C25 C26 120.7(8) . . ?
C24 C25 H25 119.7 . . ?
C26 C25 H25 119.7 . . ?
C21 C26 C25 119.6(8) . . ?
C21 C26 H26 120.2 . . ?
C25 C26 H26 120.2 . . ?
C38 C31 N1 109.6(5) . . ?
C38 C31 C1 133.8(6) . . ?
N1 C31 C1 116.0(5) . . ?
C37 C32 C33 121.8(6) . . ?
C37 C32 N1 108.1(6) . . ?
C33 C32 N1 130.1(6) . . ?
C34 C33 C32 116.9(7) . . ?
C34 C33 H33 121.6 . . ?
C32 C33 H33 121.6 . . ?
C35 C34 C33 122.4(8) . . ?
C35 C34 H34 118.8 . . ?
C33 C34 H34 118.8 . . ?
C34 C35 C36 121.9(7) . . ?
C34 C35 H35 119.0 . . ?
C36 C35 H35 119.0 . . ?
C35 C36 C37 117.0(8) . . ?
C35 C36 H36 121.5 . . ?
C37 C36 H36 121.5 . . ?
C32 C37 C36 120.0(7) . . ?
C32 C37 C38 108.0(6) . . ?
C36 C37 C38 131.9(7) . . ?
C31 C38 C37 107.3(6) . . ?
C31 C38 C39 128.8(6) . . ?
C37 C38 C39 123.8(6) . . ?
C38 C39 H39A 109.5 . . ?
C38 C39 H39B 109.5 . . ?
H39A C39 H39B 109.5 . . ?
C38 C39 H39C 109.5 . . ?
H39A C39 H39C 109.5 . . ?
H39B C39 H39C 109.5 . . ?
C46 C41 C42 117.8(6) . . ?
C46 C41 P2 121.2(5) . . ?
C42 C41 P2 120.8(5) . . ?
C43 C42 C41 120.9(8) . . ?
C43 C42 H42 119.6 . . ?
C41 C42 H42 119.6 . . ?
C44 C43 C42 120.7(8) . . ?
C44 C43 H43 119.7 . . ?
C42 C43 H43 119.7 . . ?
C43 C44 C45 120.2(8) . . ?
C43 C44 H44 119.9 . . ?
C45 C44 H44 119.9 . . ?
C46 C45 C44 119.3(9) . . ?
C46 C45 H45 120.4 . . ?
C44 C45 H45 120.4 . . ?
C41 C46 C45 121.1(8) . . ?
C41 C46 H46 119.4 . . ?
C45 C46 H46 119.4 . . ?
C52 C51 C56 118.0(6) . . ?
C52 C51 P2 124.0(5) . . ?
C56 C51 P2 117.6(5) . . ?
C53 C52 C51 121.0(7) . . ?
C53 C52 H52 119.5 . . ?
C51 C52 H52 119.5 . . ?
C54 C53 C52 121.1(7) . . ?
C54 C53 H53 119.4 . . ?
C52 C53 H53 119.4 . . ?
C53 C54 C55 119.0(7) . . ?
C53 C54 H54 120.5 . . ?
C55 C54 H54 120.5 . . ?
C54 C55 C56 121.3(7) . . ?
C54 C55 H55 119.3 . . ?
C56 C55 H55 119.3 . . ?
C55 C56 C51 119.5(6) . . ?
C55 C56 H56 120.2 . . ?
C51 C56 H56 120.2 . . ?
C68 C61 N2 110.5(5) . . ?
C68 C61 C1 132.1(6) . . ?
N2 C61 C1 117.3(5) . . ?
C63 C62 C67 122.1(6) . . ?
C63 C62 N2 130.2(6) . . ?
C67 C62 N2 107.6(6) . . ?
C64 C63 C62 116.5(8) . . ?
C64 C63 H63 121.8 . . ?
C62 C63 H63 121.8 . . ?
C65 C64 C63 123.3(8) . . ?
C65 C64 H64 118.3 . . ?
C63 C64 H64 118.3 . . ?
C64 C65 C66 119.7(8) . . ?
C64 C65 H65 120.1 . . ?
C66 C65 H65 120.1 . . ?
C65 C66 C67 120.1(8) . . ?
C65 C66 H66 120.0 . . ?
C67 C66 H66 120.0 . . ?
C62 C67 C66 118.2(7) . . ?
C62 C67 C68 109.0(6) . . ?
C66 C67 C68 132.8(7) . . ?
C61 C68 C67 106.5(6) . . ?
C61 C68 C69 128.6(6) . . ?
C67 C68 C69 124.9(6) . . ?
C68 C69 H69A 109.5 . . ?
C68 C69 H69B 109.5 . . ?
H69A C69 H69B 109.5 . . ?
C68 C69 H69C 109.5 . . ?
H69A C69 H69C 109.5 . . ?
H69B C69 H69C 109.5 . . ?
C76 C71 C72 117.9(6) . . ?
C76 C71 P3 120.8(5) . . ?
C72 C71 P3 121.1(5) . . ?
C73 C72 C71 121.5(7) . . ?
C73 C72 H72 119.3 . . ?
C71 C72 H72 119.3 . . ?
C74 C73 C72 119.9(8) . . ?
C74 C73 H73 120.0 . . ?
C72 C73 H73 120.0 . . ?
C73 C74 C75 120.4(8) . . ?
C73 C74 H74 119.8 . . ?
C75 C74 H74 119.8 . . ?
C74 C75 C76 119.9(8) . . ?
C74 C75 H75 120.0 . . ?
C76 C75 H75 120.0 . . ?
C71 C76 C75 120.4(8) . . ?
C71 C76 H76 119.8 . . ?
C75 C76 H76 119.8 . . ?
C82 C81 C86 118.5(7) . . ?
C82 C81 P3 123.9(6) . . ?
C86 C81 P3 117.5(5) . . ?
C81 C82 C83 121.2(9) . . ?
C81 C82 H82 119.4 . . ?
C83 C82 H82 119.4 . . ?
C82 C83 C84 118.9(9) . . ?
C82 C83 H83 120.6 . . ?
C84 C83 H83 120.6 . . ?
C85 C84 C83 120.5(8) . . ?
C85 C84 H84 119.8 . . ?
C83 C84 H84 119.8 . . ?
C84 C85 C86 119.8(8) . . ?
C84 C85 H85 120.1 . . ?
C86 C85 H85 120.1 . . ?
C85 C86 C81 121.1(7) . . ?
C85 C86 H86 119.4 . . ?
C81 C86 H86 119.4 . . ?
C98 C91 N3 109.5(5) . . ?
C98 C91 C1 134.6(6) . . ?
N3 C91 C1 115.5(5) . . ?
C93 C92 N3 130.5(7) . . ?
C93 C92 C97 121.5(6) . . ?
N3 C92 C97 108.0(6) . . ?
C94 C93 C92 117.2(8) . . ?
C94 C93 H93 121.4 . . ?
C92 C93 H93 121.4 . . ?
C93 C94 C95 121.8(8) . . ?
C93 C94 H94 119.1 . . ?
C95 C94 H94 119.1 . . ?
C96 C95 C94 120.9(7) . . ?
C96 C95 H95 119.5 . . ?
C94 C95 H95 119.5 . . ?
C95 C96 C97 120.0(8) . . ?
C95 C96 H96 120.0 . . ?
C97 C96 H96 120.0 . . ?
C96 C97 C92 118.6(7) . . ?
C96 C97 C98 133.6(7) . . ?
C92 C97 C98 107.7(6) . . ?
C91 C98 C97 107.6(6) . . ?
C91 C98 C99 128.7(6) . . ?
C97 C98 C99 123.7(6) . . ?
C98 C99 H99A 109.5 . . ?
C98 C99 H99B 109.5 . . ?
H99A C99 H99B 109.5 . . ?
C98 C99 H99C 109.5 . . ?
H99A C99 H99C 109.5 . . ?
H99B C99 H99C 109.5 . . ?

loop_
_geom_bond_atom_site_label_1
_geom_bond_atom_site_label_2
_geom_bond_distance
_geom_bond_site_symmetry_2
_geom_bond_publ_flag
Mo1 C3 1.951(7) . ?
Mo1 C2 1.975(7) . ?
Mo1 C01 1.977(8) . ?
Mo1 P2 2.5975(17) . ?
Mo1 P1 2.6013(16) . ?
Mo1 P3 2.6059(16) . ?
Mo1 C1 3.448(6) . ?
Mo1 H1 2.55(6) . ?
P1 N1 1.740(5) . ?
P1 C21 1.829(6) . ?
P1 C11 1.836(6) . ?
N1 C32 1.404(8) . ?
N1 C31 1.424(8) . ?
O1 C01 1.153(8) . ?
C1 C91 1.495(8) . ?
C1 C31 1.505(8) . ?
C1 C61 1.514(8) . ?
C1 H1 0.90(5) . ?
Cl1 C4 2.03(2) . ?
N2 C62 1.410(8) . ?
N2 C61 1.418(8) . ?
N2 P2 1.729(5) . ?
O2 C3 1.163(8) . ?
C2 O3 1.157(8) . ?
P2 C41 1.825(6) . ?
P2 C51 1.838(6) . ?
Cl2 C5 1.69(2) . ?
N3 C92 1.405(8) . ?
N3 C91 1.423(8) . ?
N3 P3 1.746(5) . ?
P3 C81 1.826(7) . ?
P3 C71 1.838(7) . ?
Cl3 C4 1.803(16) . ?
Cl4 C4 1.672(18) . ?
C4 H4 0.9800 . ?
Cl5 C5 1.743(17) . ?
C5 Cl6 1.76(2) . ?
C5 H5 0.9800 . ?
C6 Cl7 1.59(2) . ?
C6 Cl8 1.76(3) . ?
C6 Cl9 2.03(5) . ?
C6 H6 0.9800 . ?
C11 C16 1.387(9) . ?
C11 C12 1.390(10) . ?
C12 C13 1.384(11) . ?
C12 H12 0.9300 . ?
C13 C14 1.363(14) . ?
C13 H13 0.9300 . ?
C14 C15 1.370(14) . ?
C14 H14 0.9300 . ?
C15 C16 1.381(11) . ?
C15 H15 0.9300 . ?
C16 H16 0.9300 . ?
C21 C26 1.393(10) . ?
C21 C22 1.393(10) . ?
C22 C23 1.382(10) . ?
C22 H22 0.9300 . ?
C23 C24 1.376(12) . ?
C23 H23 0.9300 . ?
C24 C25 1.344(13) . ?
C24 H24 0.9300 . ?
C25 C26 1.410(11) . ?
C25 H25 0.9300 . ?
C26 H26 0.9300 . ?
C31 C38 1.349(9) . ?
C32 C37 1.383(10) . ?
C32 C33 1.399(9) . ?
C33 C34 1.367(10) . ?
C33 H33 0.9300 . ?
C34 C35 1.360(12) . ?
C34 H34 0.9300 . ?
C35 C36 1.385(12) . ?
C35 H35 0.9300 . ?
C36 C37 1.410(9) . ?
C36 H36 0.9300 . ?
C37 C38 1.441(10) . ?
C38 C39 1.501(10) . ?
C39 H39A 0.9600 . ?
C39 H39B 0.9600 . ?
C39 H39C 0.9600 . ?
C41 C46 1.382(10) . ?
C41 C42 1.406(9) . ?
C42 C43 1.371(10) . ?
C42 H42 0.9300 . ?
C43 C44 1.356(13) . ?
C43 H43 0.9300 . ?
C44 C45 1.392(13) . ?
C44 H44 0.9300 . ?
C45 C46 1.389(11) . ?
C45 H45 0.9300 . ?
C46 H46 0.9300 . ?
C51 C52 1.381(9) . ?
C51 C56 1.399(9) . ?
C52 C53 1.369(10) . ?
C52 H52 0.9300 . ?
C53 C54 1.362(11) . ?
C53 H53 0.9300 . ?
C54 C55 1.363(11) . ?
C54 H54 0.9300 . ?
C55 C56 1.385(10) . ?
C55 H55 0.9300 . ?
C56 H56 0.9300 . ?
C61 C68 1.368(9) . ?
C62 C63 1.393(10) . ?
C62 C67 1.400(10) . ?
C63 C64 1.391(11) . ?
C63 H63 0.9300 . ?
C64 C65 1.353(13) . ?
C64 H64 0.9300 . ?
C65 C66 1.383(13) . ?
C65 H65 0.9300 . ?
C66 C67 1.402(10) . ?
C66 H66 0.9300 . ?
C67 C68 1.420(10) . ?
C68 C69 1.505(10) . ?
C69 H69A 0.9600 . ?
C69 H69B 0.9600 . ?
C69 H69C 0.9600 . ?
C71 C76 1.375(10) . ?
C71 C72 1.396(9) . ?
C72 C73 1.370(10) . ?
C72 H72 0.9300 . ?
C73 C74 1.361(12) . ?
C73 H73 0.9300 . ?
C74 C75 1.370(13) . ?
C74 H74 0.9300 . ?
C75 C76 1.398(11) . ?
C75 H75 0.9300 . ?
C76 H76 0.9300 . ?
C81 C82 1.366(10) . ?
C81 C86 1.387(10) . ?
C82 C83 1.384(12) . ?
C82 H82 0.9300 . ?
C83 C84 1.391(15) . ?
C83 H83 0.9300 . ?
C84 C85 1.358(13) . ?
C84 H84 0.9300 . ?
C85 C86 1.371(11) . ?
C85 H85 0.9300 . ?
C86 H86 0.9300 . ?
C91 C98 1.369(9) . ?
C92 C93 1.399(10) . ?
C92 C97 1.411(10) . ?
C93 C94 1.373(11) . ?
C93 H93 0.9300 . ?
C94 C95 1.393(13) . ?
C94 H94 0.9300 . ?
C95 C96 1.349(12) . ?
C95 H95 0.9300 . ?
C96 C97 1.398(9) . ?
C96 H96 0.9300 . ?
C97 C98 1.428(9) . ?
C98 C99 1.512(9) . ?
C99 H99A 0.9600 . ?
C99 H99B 0.9600 . ?
C99 H99C 0.9600 . ?

loop_
_geom_torsion_atom_site_label_1
_geom_torsion_atom_site_label_2
_geom_torsion_atom_site_label_3
_geom_torsion_atom_site_label_4
_geom_torsion
_geom_torsion_site_symmetry_1
_geom_torsion_site_symmetry_2
_geom_torsion_site_symmetry_3
_geom_torsion_site_symmetry_4
_geom_torsion_publ_flag
C3 Mo1 P1 N1 -124.4(3) . . . . ?
C2 Mo1 P1 N1 -148.0(10) . . . . ?
C01 Mo1 P1 N1 152.2(3) . . . . ?
P2 Mo1 P1 N1 -33.6(2) . . . . ?
P3 Mo1 P1 N1 64.6(2) . . . . ?
C1 Mo1 P1 N1 16.5(2) . . . . ?
C3 Mo1 P1 C21 -8.6(3) . . . . ?
C2 Mo1 P1 C21 -32.3(10) . . . . ?
C01 Mo1 P1 C21 -92.0(3) . . . . ?
P2 Mo1 P1 C21 82.1(2) . . . . ?
P3 Mo1 P1 C21 -179.7(2) . . . . ?
C1 Mo1 P1 C21 132.3(3) . . . . ?
C3 Mo1 P1 C11 111.7(3) . . . . ?
C2 Mo1 P1 C11 88.0(10) . . . . ?
C01 Mo1 P1 C11 28.3(3) . . . . ?
P2 Mo1 P1 C11 -157.5(2) . . . . ?
P3 Mo1 P1 C11 -59.3(2) . . . . ?
C1 Mo1 P1 C11 -107.4(3) . . . . ?
C21 P1 N1 C32 35.0(6) . . . . ?
C11 P1 N1 C32 -73.6(6) . . . . ?
Mo1 P1 N1 C32 155.5(4) . . . . ?
C21 P1 N1 C31 -126.9(5) . . . . ?
C11 P1 N1 C31 124.5(5) . . . . ?
Mo1 P1 N1 C31 -6.4(6) . . . . ?
C3 Mo1 C1 C91 147.4(4) . . . . ?
C2 Mo1 C1 C91 -92.3(4) . . . . ?
C01 Mo1 C1 C91 28.3(5) . . . . ?
P2 Mo1 C1 C91 -148.5(4) . . . . ?
P1 Mo1 C1 C91 91.9(4) . . . . ?
P3 Mo1 C1 C91 -30.8(3) . . . . ?
C3 Mo1 C1 C31 28.2(5) . . . . ?
C2 Mo1 C1 C31 148.5(4) . . . . ?
C01 Mo1 C1 C31 -90.9(4) . . . . ?
P2 Mo1 C1 C31 92.3(4) . . . . ?
P1 Mo1 C1 C31 -27.2(3) . . . . ?
P3 Mo1 C1 C31 -149.9(4) . . . . ?
C3 Mo1 C1 C61 -94.0(4) . . . . ?
C2 Mo1 C1 C61 26.3(5) . . . . ?
C01 Mo1 C1 C61 146.9(4) . . . . ?
P2 Mo1 C1 C61 -29.9(3) . . . . ?
P1 Mo1 C1 C61 -149.5(4) . . . . ?
P3 Mo1 C1 C61 87.8(3) . . . . ?
C3 Mo1 C01 O1 56(5) . . . . ?
C2 Mo1 C01 O1 -28(5) . . . . ?
P2 Mo1 C01 O1 -3(6) . . . . ?
P1 Mo1 C01 O1 142(5) . . . . ?
P3 Mo1 C01 O1 -118(5) . . . . ?
C1 Mo1 C01 O1 -167(5) . . . . ?
C3 Mo1 C2 O3 -31(4) . . . . ?
C01 Mo1 C2 O3 53(4) . . . . ?
P2 Mo1 C2 O3 -123(4) . . . . ?
P1 Mo1 C2 O3 -7(5) . . . . ?
P3 Mo1 C2 O3 141(4) . . . . ?
C1 Mo1 C2 O3 -169(4) . . . . ?
C62 N2 P2 C41 -79.4(6) . . . . ?
C61 N2 P2 C41 115.9(5) . . . . ?
C62 N2 P2 C51 28.6(6) . . . . ?
C61 N2 P2 C51 -136.1(5) . . . . ?
C62 N2 P2 Mo1 147.2(4) . . . . ?
C61 N2 P2 Mo1 -17.5(6) . . . . ?
C3 Mo1 P2 N2 159.2(3) . . . . ?
C2 Mo1 P2 N2 -118.3(3) . . . . ?
C01 Mo1 P2 N2 -143.0(12) . . . . ?
P1 Mo1 P2 N2 72.7(2) . . . . ?
P3 Mo1 P2 N2 -28.3(2) . . . . ?
C1 Mo1 P2 N2 22.6(2) . . . . ?
C3 Mo1 P2 C41 33.7(3) . . . . ?
C2 Mo1 P2 C41 116.2(3) . . . . ?
C01 Mo1 P2 C41 91.6(12) . . . . ?
P1 Mo1 P2 C41 -52.7(2) . . . . ?
P3 Mo1 P2 C41 -153.7(2) . . . . ?
C1 Mo1 P2 C41 -102.9(3) . . . . ?
C3 Mo1 P2 C51 -84.7(3) . . . . ?
C2 Mo1 P2 C51 -2.2(3) . . . . ?
C01 Mo1 P2 C51 -26.9(12) . . . . ?
P1 Mo1 P2 C51 -171.2(2) . . . . ?
P3 Mo1 P2 C51 87.8(2) . . . . ?
C1 Mo1 P2 C51 138.7(2) . . . . ?
C2 Mo1 C3 O2 48(5) . . . . ?
C01 Mo1 C3 O2 -37(5) . . . . ?
P2 Mo1 C3 O2 135(5) . . . . ?
P1 Mo1 C3 O2 -128(5) . . . . ?
P3 Mo1 C3 O2 -2(6) . . . . ?
C1 Mo1 C3 O2 -174(5) . . . . ?
C92 N3 P3 C81 27.9(6) . . . . ?
C91 N3 P3 C81 -123.1(5) . . . . ?
C92 N3 P3 C71 -79.8(6) . . . . ?
C91 N3 P3 C71 129.2(5) . . . . ?
C92 N3 P3 Mo1 148.6(5) . . . . ?
C91 N3 P3 Mo1 -2.4(6) . . . . ?
C3 Mo1 P3 N3 -155.9(11) . . . . ?
C2 Mo1 P3 N3 154.9(3) . . . . ?
C01 Mo1 P3 N3 -121.4(3) . . . . ?
P2 Mo1 P3 N3 67.7(2) . . . . ?
P1 Mo1 P3 N3 -31.6(2) . . . . ?
C1 Mo1 P3 N3 16.6(2) . . . . ?
C3 Mo1 P3 C81 -40.2(11) . . . . ?
C2 Mo1 P3 C81 -89.4(3) . . . . ?
C01 Mo1 P3 C81 -5.7(3) . . . . ?
P2 Mo1 P3 C81 -176.6(2) . . . . ?
P1 Mo1 P3 C81 84.1(2) . . . . ?
C1 Mo1 P3 C81 132.3(3) . . . . ?
C3 Mo1 P3 C71 79.7(11) . . . . ?
C2 Mo1 P3 C71 30.5(3) . . . . ?
C01 Mo1 P3 C71 114.3(3) . . . . ?
P2 Mo1 P3 C71 -56.6(2) . . . . ?
P1 Mo1 P3 C71 -156.0(2) . . . . ?
C1 Mo1 P3 C71 -107.7(3) . . . . ?
N1 P1 C11 C16 170.7(5) . . . . ?
C21 P1 C11 C16 67.2(6) . . . . ?
Mo1 P1 C11 C16 -54.9(6) . . . . ?
N1 P1 C11 C12 -15.8(6) . . . . ?
C21 P1 C11 C12 -119.2(6) . . . . ?
Mo1 P1 C11 C12 118.7(5) . . . . ?
C16 C11 C12 C13 0.2(11) . . . . ?
P1 C11 C12 C13 -173.5(6) . . . . ?
C11 C12 C13 C14 -1.2(13) . . . . ?
C12 C13 C14 C15 0.9(15) . . . . ?
C13 C14 C15 C16 0.4(14) . . . . ?
C14 C15 C16 C11 -1.4(12) . . . . ?
C12 C11 C16 C15 1.1(10) . . . . ?
P1 C11 C16 C15 174.7(6) . . . . ?
N1 P1 C21 C26 -139.9(6) . . . . ?
C11 P1 C21 C26 -35.7(6) . . . . ?
Mo1 P1 C21 C26 90.7(6) . . . . ?
N1 P1 C21 C22 44.1(6) . . . . ?
C11 P1 C21 C22 148.2(5) . . . . ?
Mo1 P1 C21 C22 -85.3(5) . . . . ?
C26 C21 C22 C23 1.7(10) . . . . ?
P1 C21 C22 C23 177.9(6) . . . . ?
C21 C22 C23 C24 -0.3(12) . . . . ?
C22 C23 C24 C25 -1.3(14) . . . . ?
C23 C24 C25 C26 1.4(14) . . . . ?
C22 C21 C26 C25 -1.6(11) . . . . ?
P1 C21 C26 C25 -177.6(6) . . . . ?
C24 C25 C26 C21 0.0(13) . . . . ?
C32 N1 C31 C38 -3.5(7) . . . . ?
P1 N1 C31 C38 161.3(5) . . . . ?
C32 N1 C31 C1 169.2(5) . . . . ?
P1 N1 C31 C1 -26.0(7) . . . . ?
C91 C1 C31 C38 93.9(9) . . . . ?
C61 C1 C31 C38 -42.7(10) . . . . ?
Mo1 C1 C31 C38 -155.1(7) . . . . ?
C91 C1 C31 N1 -76.5(7) . . . . ?
C61 C1 C31 N1 146.9(5) . . . . ?
Mo1 C1 C31 N1 34.5(5) . . . . ?
C31 N1 C32 C37 3.2(7) . . . . ?
P1 N1 C32 C37 -161.5(5) . . . . ?
C31 N1 C32 C33 -176.3(7) . . . . ?
P1 N1 C32 C33 19.1(10) . . . . ?
C37 C32 C33 C34 -0.5(11) . . . . ?
N1 C32 C33 C34 178.9(7) . . . . ?
C32 C33 C34 C35 -0.6(12) . . . . ?
C33 C34 C35 C36 -0.2(14) . . . . ?
C34 C35 C36 C37 1.9(13) . . . . ?
C33 C32 C37 C36 2.3(11) . . . . ?
N1 C32 C37 C36 -177.2(6) . . . . ?
C33 C32 C37 C38 177.7(6) . . . . ?
N1 C32 C37 C38 -1.8(8) . . . . ?
C35 C36 C37 C32 -2.9(12) . . . . ?
C35 C36 C37 C38 -177.1(8) . . . . ?
N1 C31 C38 C37 2.4(7) . . . . ?
C1 C31 C38 C37 -168.5(7) . . . . ?
N1 C31 C38 C39 178.6(8) . . . . ?
C1 C31 C38 C39 7.8(13) . . . . ?
C32 C37 C38 C31 -0.4(8) . . . . ?
C36 C37 C38 C31 174.4(8) . . . . ?
C32 C37 C38 C39 -176.9(7) . . . . ?
C36 C37 C38 C39 -2.2(13) . . . . ?
N2 P2 C41 C46 -8.4(6) . . . . ?
C51 P2 C41 C46 -114.2(6) . . . . ?
Mo1 P2 C41 C46 126.1(5) . . . . ?
N2 P2 C41 C42 176.4(5) . . . . ?
C51 P2 C41 C42 70.7(6) . . . . ?
Mo1 P2 C41 C42 -49.0(6) . . . . ?
C46 C41 C42 C43 2.2(11) . . . . ?
P2 C41 C42 C43 177.5(6) . . . . ?
C41 C42 C43 C44 -1.9(12) . . . . ?
C42 C43 C44 C45 1.3(14) . . . . ?
C43 C44 C45 C46 -0.9(15) . . . . ?
C42 C41 C46 C45 -1.8(11) . . . . ?
P2 C41 C46 C45 -177.1(7) . . . . ?
C44 C45 C46 C41 1.2(14) . . . . ?
N2 P2 C51 C52 -135.1(6) . . . . ?
C41 P2 C51 C52 -30.3(7) . . . . ?
Mo1 P2 C51 C52 96.9(6) . . . . ?
N2 P2 C51 C56 51.8(6) . . . . ?
C41 P2 C51 C56 156.6(5) . . . . ?
Mo1 P2 C51 C56 -76.2(5) . . . . ?
C56 C51 C52 C53 1.6(11) . . . . ?
P2 C51 C52 C53 -171.5(6) . . . . ?
C51 C52 C53 C54 0.8(13) . . . . ?
C52 C53 C54 C55 -2.8(13) . . . . ?
C53 C54 C55 C56 2.4(12) . . . . ?
C54 C55 C56 C51 0.0(11) . . . . ?
C52 C51 C56 C55 -1.9(10) . . . . ?
P2 C51 C56 C55 171.6(5) . . . . ?
C62 N2 C61 C68 -3.5(7) . . . . ?
P2 N2 C61 C68 163.8(5) . . . . ?
C62 N2 C61 C1 173.7(5) . . . . ?
P2 N2 C61 C1 -19.0(7) . . . . ?
C91 C1 C61 C68 -40.1(9) . . . . ?
C31 C1 C61 C68 96.5(8) . . . . ?
Mo1 C1 C61 C68 -150.2(6) . . . . ?
C91 C1 C61 N2 143.4(5) . . . . ?
C31 C1 C61 N2 -80.0(7) . . . . ?
Mo1 C1 C61 N2 33.3(5) . . . . ?
C61 N2 C62 C63 -173.9(7) . . . . ?
P2 N2 C62 C63 19.1(10) . . . . ?
C61 N2 C62 C67 3.7(7) . . . . ?
P2 N2 C62 C67 -163.3(5) . . . . ?
C67 C62 C63 C64 2.6(11) . . . . ?
N2 C62 C63 C64 179.9(7) . . . . ?
C62 C63 C64 C65 -1.9(13) . . . . ?
C63 C64 C65 C66 1.1(15) . . . . ?
C64 C65 C66 C67 -1.0(13) . . . . ?
C63 C62 C67 C66 -2.6(11) . . . . ?
N2 C62 C67 C66 179.6(6) . . . . ?
C63 C62 C67 C68 175.2(7) . . . . ?
N2 C62 C67 C68 -2.7(8) . . . . ?
C65 C66 C67 C62 1.7(12) . . . . ?
C65 C66 C67 C68 -175.4(8) . . . . ?
N2 C61 C68 C67 1.9(7) . . . . ?
C1 C61 C68 C67 -174.8(6) . . . . ?
N2 C61 C68 C69 -179.5(7) . . . . ?
C1 C61 C68 C69 3.9(12) . . . . ?
C62 C67 C68 C61 0.5(8) . . . . ?
C66 C67 C68 C61 177.8(8) . . . . ?
C62 C67 C68 C69 -178.2(7) . . . . ?
C66 C67 C68 C69 -0.9(13) . . . . ?
N3 P3 C71 C76 -17.1(6) . . . . ?
C81 P3 C71 C76 -120.1(6) . . . . ?
Mo1 P3 C71 C76 117.7(5) . . . . ?
N3 P3 C71 C72 168.2(5) . . . . ?
C81 P3 C71 C72 65.2(6) . . . . ?
Mo1 P3 C71 C72 -57.0(6) . . . . ?
C76 C71 C72 C73 2.6(10) . . . . ?
P3 C71 C72 C73 177.5(6) . . . . ?
C71 C72 C73 C74 -2.0(12) . . . . ?
C72 C73 C74 C75 0.1(13) . . . . ?
C73 C74 C75 C76 1.0(13) . . . . ?
C72 C71 C76 C75 -1.5(10) . . . . ?
P3 C71 C76 C75 -176.3(6) . . . . ?
C74 C75 C76 C71 -0.3(12) . . . . ?
N3 P3 C81 C82 -119.7(7) . . . . ?
C71 P3 C81 C82 -15.9(8) . . . . ?
Mo1 P3 C81 C82 111.0(7) . . . . ?
N3 P3 C81 C86 56.9(6) . . . . ?
C71 P3 C81 C86 160.7(6) . . . . ?
Mo1 P3 C81 C86 -72.5(6) . . . . ?
C86 C81 C82 C83 0.5(15) . . . . ?
P3 C81 C82 C83 177.1(9) . . . . ?
C81 C82 C83 C84 0.9(19) . . . . ?
C82 C83 C84 C85 -1(2) . . . . ?
C83 C84 C85 C86 -0.7(18) . . . . ?
C84 C85 C86 C81 2.1(14) . . . . ?
C82 C81 C86 C85 -2.1(12) . . . . ?
P3 C81 C86 C85 -178.8(7) . . . . ?
C92 N3 C91 C98 -4.0(7) . . . . ?
P3 N3 C91 C98 151.4(5) . . . . ?
C92 N3 C91 C1 170.1(5) . . . . ?
P3 N3 C91 C1 -34.5(7) . . . . ?
C31 C1 C91 C98 -33.9(10) . . . . ?
C61 C1 C91 C98 103.9(8) . . . . ?
Mo1 C1 C91 C98 -146.0(7) . . . . ?
C31 C1 C91 N3 153.9(5) . . . . ?
C61 C1 C91 N3 -68.3(7) . . . . ?
Mo1 C1 C91 N3 41.8(5) . . . . ?
C91 N3 C92 C93 -174.8(8) . . . . ?
P3 N3 C92 C93 30.3(11) . . . . ?
C91 N3 C92 C97 4.5(7) . . . . ?
P3 N3 C92 C97 -150.4(5) . . . . ?
N3 C92 C93 C94 -179.0(8) . . . . ?
C97 C92 C93 C94 1.7(12) . . . . ?
C92 C93 C94 C95 -1.7(14) . . . . ?
C93 C94 C95 C96 1.2(16) . . . . ?
C94 C95 C96 C97 -0.6(14) . . . . ?
C95 C96 C97 C92 0.7(12) . . . . ?
C95 C96 C97 C98 -175.7(8) . . . . ?
C93 C92 C97 C96 -1.3(11) . . . . ?
N3 C92 C97 C96 179.4(6) . . . . ?
C93 C92 C97 C98 176.0(7) . . . . ?
N3 C92 C97 C98 -3.4(8) . . . . ?
N3 C91 C98 C97 1.9(7) . . . . ?
C1 C91 C98 C97 -170.7(7) . . . . ?
N3 C91 C98 C99 -179.5(7) . . . . ?
C1 C91 C98 C99 7.9(12) . . . . ?
C96 C97 C98 C91 177.6(8) . . . . ?
C92 C97 C98 C91 0.9(8) . . . . ?
C96 C97 C98 C99 -1.1(13) . . . . ?
C92 C97 C98 C99 -177.7(7) . . . . ?
